data_7720107
loop_
_publ_author_name
'Kuzman, D.'
'Damjanovi&#x107;, V'
'Toplak, J.'
'Medak, G.'
'Halasz, I.'
'Hrenar, T.'
'Cindri&#x107;, M'
'Vrdoljak, V.'

_publ_section_title
;
 Synthesis, structural characterization and properties of a series of
 heteropolyoxomolybdates:
 [AlMo<sub>6</sub>(OH)<sub>6</sub>O<sub>18</sub>]<sup>3-</sup>,
 [GeMo<sub>12</sub>O<sub>40</sub>]<sup>4-</sup>,
 [GeMo<sub>6</sub>O<sub>22</sub>(Hmal)<sub>3</sub>]<sup>7-</sup>,
 [SiMo<sub>12</sub>O<sub>40</sub>]<sup>4-</sup>, and
 [TeMo<sub>6</sub>O<sub>24</sub>]<sup>6</sup>.
;
_journal_issue 8
_journal_name_full 'Dalton transactions (Cambridge, England : 2003)'
_journal_page_first 3442
_journal_page_last 3453
_journal_paper_doi 10.1039/d5dt03064a
_journal_volume 55
_journal_year 2026
_chemical_formula_moiety 'Mo6 O24 Te, 6(C2 H12 Co N4 O4), 16(H2 O)'
_chemical_formula_sum 'C12 H104 Co6 Mo6 N24 O64 Te'
_chemical_formula_weight 2665.91
_space_group_crystal_system triclinic
_space_group_IT_number 2
_space_group_name_Hall '-P 1'
_space_group_name_H-M_alt 'P -1'
_atom_sites_solution_hydrogens geom
_atom_sites_solution_primary dual
_audit_creation_date 2025-06-17
_audit_creation_method
;
Olex2 1.5
(compiled 2025.05.31 svn.r86d253d1 for OlexSys, GUI svn.r7254)
;
_audit_update_record
;
2025-12-10 deposited with the CCDC.	2026-01-20 downloaded from the CCDC.
;
_cell_angle_alpha 72.528(3)
_cell_angle_beta 70.557(4)
_cell_angle_gamma 72.466(5)
_cell_formula_units_Z 1
_cell_length_a 11.2606(6)
_cell_length_b 11.9994(6)
_cell_length_c 16.4793(4)
_cell_measurement_reflns_used 12192
_cell_measurement_temperature 293(2)
_cell_measurement_theta_max 78.4370
_cell_measurement_theta_min 2.9100
_cell_volume 1952.02(16)
_computing_cell_refinement 'CrysAlisPro 1.171.43.104a (Rigaku OD, 2023)'
_computing_data_collection 'CrysAlisPro system (CCD 42.53a 64-bit (release 15-04-2022))'
_computing_data_reduction 'CrysAlisPro 1.171.43.104a (Rigaku OD, 2023)'
_computing_molecular_graphics 'Olex2 1.5 (Dolomanov et al., 2009)'
_computing_publication_material 'Olex2 1.5 (Dolomanov et al., 2009)'
_computing_structure_refinement 'SHELXL 2018/3 (Sheldrick, 2015)'
_computing_structure_solution 'SHELXT 2018/2 (Sheldrick, 2018)'
_diffrn_ambient_temperature 293(2)
_diffrn_detector 'Hybrid Pixel Array Detector'
_diffrn_detector_area_resol_mean 10.0000
_diffrn_detector_type HyPix
_diffrn_measured_fraction_theta_full 0.986
_diffrn_measured_fraction_theta_max 0.940
_diffrn_measurement_details
;
List of Runs (angles in degrees, time in seconds):

  # Type    Start    End  Width  t~exp~   \w     \q     \k     \f   Frames
#--------------------------------------------------------------------------
  1  \w    -48.00  24.00   0.50    0.50    --  -48.10  43.00 120.00  144
  2  \w   -120.00 -54.00   0.50    0.50    --  -48.10 -43.00 -31.00  132
  3  \w    -19.00  48.00   0.50    0.50    --   48.10 -43.00 -31.00  134
  4  \w     45.00  87.00   0.50    0.50    --   48.10  43.00 120.00   84
  5  \w   -162.00-114.00   0.50    2.00    --  -91.75 -43.00 -31.00   96
  6  \w    -48.00 -22.00   0.50    2.00    --  -91.75  43.00 120.00   52
  7  \w    102.00 158.00   0.50    2.00    --  113.25  43.00 120.00  112
  8  \w   -119.00 -92.00   0.50    0.50    --  -48.10-125.00 -90.00   54
  9  \w   -112.00 -87.00   0.50    0.50    --  -48.10-125.00  90.00   50
 10  \w   -118.00 -93.00   0.50    0.50    --  -48.10 -77.00-150.00   50
 11  \w     46.00  95.00   0.50    0.50    --   48.10-125.00   0.00   98
 12  \w     94.00 120.00   0.50    0.50    --   48.10  77.00 -90.00   52
 13  \w     93.00 118.00   0.50    0.50    --   48.10  77.00   0.00   50
 14  \w      0.00  76.00   0.50    0.50    --   48.10 -99.00-120.00  152
 15  \w    -85.00 -35.00   0.50    2.00    --  -91.75 125.00-180.00  100
 16  \w     42.00  67.00   0.50    2.00    --  113.25-122.00-109.34   50
 17  \w    106.00 178.00   0.50    2.00    --  113.25  61.00 150.00  144
 18  \w     42.00  87.00   0.50    2.00    --  113.25 -77.00  60.00   90
 19  \w     66.00 111.00   0.50    2.00    --  113.25-125.00-150.00   90
 20  \w    130.00 173.00   0.50    2.00    --  113.25  15.00 -90.00   86
 21  \w     42.00  92.00   0.50    2.00    --  113.25 -95.00  60.00  100
 22  \w    102.00 131.00   0.50    2.00    --  113.25  45.00-180.00   58
 23  \w     43.00  87.00   0.50    2.00    --  113.25 -77.00 120.00   88
 24  \w     46.00  71.00   0.50    2.00    --  113.25 -61.00 -30.00   50
 25  \w     44.00  75.00   0.50    2.00    --  113.25 -77.00 -60.00   62
 26  \w     42.00 110.00   0.50    2.00    --  113.25-125.00 -30.00  136
 27  \w     53.00  78.00   0.50    2.00    --  113.25-125.00   0.00   50
 28  \w     82.00 109.00   0.50    2.00    --  113.25-125.00   0.00   54
 29  \w     54.00  88.00   0.50    2.00    --  113.25-155.00 -29.10   68
 30  \w     92.00 133.00   0.50    2.00    --  113.25-155.00 -29.10   82
 31  \w    107.00 176.00   0.50    2.00    --  113.25  45.00  90.00  138
 32  \w    101.00 131.00   0.50    2.00    --  113.25  45.00 -60.00   60
 33  \w     45.00 110.00   0.50    2.00    --  113.25-125.00 150.00  130
 34  \w    102.00 159.00   0.50    2.00    --  113.25  30.00  60.00  114
 35  \w     52.00 111.00   0.50    2.00    --  113.25-125.00  60.00  118
 36  \w     94.00 126.00   0.50    2.00    --  113.25  77.00 120.00   64
 37  \w    147.00 178.00   0.50    2.00    --  113.25  77.00 120.00   62
 38  \w     97.00 123.00   0.50    2.00    --  113.25  61.00  30.00   52
 39  \w     42.00  85.00   0.50    2.00    --  113.25 -77.00-120.00   86
 40  \w     42.00  69.00   0.50    2.00    --  113.25 -95.00-150.00   54
 41  \w     42.00  67.00   0.50    2.00    --  113.25 -61.00-180.00   50
 42  \w    129.00 158.00   0.50    2.00    --  113.25  61.00  30.00   58
 43  \w     72.00 110.00   0.50    2.00    --  113.25-125.00-180.00   76
 44  \w     44.00 111.00   0.50    2.00    --  113.25-125.00  30.00  134
 45  \w    138.00 177.00   0.50    2.00    --  113.25  45.00 -60.00   78
 46  \w     74.00 110.00   0.50    2.00    --  113.25-122.00-109.34   72
 47  \w     42.00 108.00   0.50    2.00    --  113.25-125.00 -90.00  132
 48  \w    101.00 127.00   0.50    2.00    --  113.25  61.00 -30.00   52
 49  \w    137.00 172.00   0.50    2.00    --  113.25  61.00 -30.00   70
 50  \w     86.00 111.00   0.50    2.00    --  113.25-125.00 120.00   50
 51  \w    145.00 174.00   0.50    2.00    --  113.25  45.00-180.00   58
 52  \w     71.00  96.00   0.50    2.00    --  113.25 -77.00 150.00   50
 53  \w     78.00 103.00   0.50    2.00    --  113.25 -95.00 -30.00   50
 54  \w    130.00 173.00   0.50    2.00    --  113.25  30.00-120.00   86
 55  \w     66.00 102.00   0.50    2.00    --  113.25 -95.00  30.00   72
;
_diffrn_measurement_device 'four-circle diffractometer'
_diffrn_measurement_device_type 'XtaLAB Synergy, Dualflex, HyPix'
_diffrn_measurement_method '\w scans'
_diffrn_orient_matrix_type 'CrysAlisPro convention (1999,Acta A55,543-557)'
_diffrn_orient_matrix_UB_11 0.1444965000
_diffrn_orient_matrix_UB_12 0.0015727000
_diffrn_orient_matrix_UB_13 -0.0380948000
_diffrn_orient_matrix_UB_21 -0.0357724000
_diffrn_orient_matrix_UB_22 0.1355381000
_diffrn_orient_matrix_UB_23 -0.0393080000
_diffrn_orient_matrix_UB_31 0.0007472000
_diffrn_orient_matrix_UB_32 0.0264307000
_diffrn_orient_matrix_UB_33 0.0856933000
_diffrn_radiation_monochromator mirror
_diffrn_radiation_probe x-ray
_diffrn_radiation_type 'Cu K\a'
_diffrn_radiation_wavelength 1.54184
_diffrn_reflns_av_R_equivalents 0.0712
_diffrn_reflns_av_unetI/netI 0.0590
_diffrn_reflns_Laue_measured_fraction_full 0.986
_diffrn_reflns_Laue_measured_fraction_max 0.940
_diffrn_reflns_limit_h_max 14
_diffrn_reflns_limit_h_min -13
_diffrn_reflns_limit_k_max 15
_diffrn_reflns_limit_k_min -15
_diffrn_reflns_limit_l_max 20
_diffrn_reflns_limit_l_min -15
_diffrn_reflns_number 28027
_diffrn_reflns_point_group_measured_fraction_full 0.986
_diffrn_reflns_point_group_measured_fraction_max 0.940
_diffrn_reflns_theta_full 67.684
_diffrn_reflns_theta_max 82.478
_diffrn_reflns_theta_min 6.453
_diffrn_source 'micro-focus sealed X-ray tube'
_diffrn_source_type 'PhotonJet (Cu) X-ray Source'
_exptl_absorpt_coefficient_mu 21.374
_exptl_absorpt_correction_T_max 0.04234
_exptl_absorpt_correction_T_min 0.00136
_exptl_absorpt_correction_type sphere
_exptl_absorpt_process_details
;
CrysAlisPro 1.171.43.104a (Rigaku Oxford Diffraction, 2023)
Spherical absorption correction
using equivalent radius and absorption coefficient.
Empirical absorption correction using spherical harmonics,
implemented in SCALE3 ABSPACK scaling algorithm.
;
_exptl_crystal_colour red
_exptl_crystal_colour_primary red
_exptl_crystal_density_diffrn 2.240
_exptl_crystal_description needle
_exptl_crystal_F_000 1290
_exptl_crystal_size_max 0.08
_exptl_crystal_size_mid 0.03
_exptl_crystal_size_min 0.02
_exptl_crystal_size_rad 0.400
_refine_diff_density_max 2.206
_refine_diff_density_min -1.082
_refine_diff_density_rms 0.257
_refine_ls_extinction_method none
_refine_ls_goodness_of_fit_ref 1.008
_refine_ls_hydrogen_treatment constr
_refine_ls_matrix_type full
_refine_ls_number_parameters 514
_refine_ls_number_reflns 8179
_refine_ls_number_restraints 0
_refine_ls_restrained_S_all 1.008
_refine_ls_R_factor_all 0.0955
_refine_ls_R_factor_gt 0.0861
_refine_ls_shift/su_max 0.001
_refine_ls_shift/su_mean 0.000
_refine_ls_structure_factor_coef Fsqd
_refine_ls_weighting_details 'w=1/[\s^2^(Fo^2^)+(0.1882P)^2^] where P=(Fo^2^+2Fc^2^)/3'
_refine_ls_weighting_scheme calc
_refine_ls_wR_factor_gt 0.2345
_refine_ls_wR_factor_ref 0.2477
_reflns_Friedel_coverage 0.000
_reflns_number_gt 6287
_reflns_number_total 8179
_reflns_threshold_expression 'I > 2\s(I)'
_cod_data_source_file d5dt03064a2.cif
_cod_data_source_block exp_6119
_cod_depositor_comments 'Adding full bibliography for 7720101--7720111.cif.'
_cod_original_cell_volume 1952.02(17)
_cod_database_code 7720107
_shelx_shelxl_version_number 2018/3
_chemical_oxdiff_formula 'Te Mo6 Co6 C12 N24 O60'
_chemical_oxdiff_usercomment ' '
_shelx_space_group_comment
;
The symmetry employed for this shelxl refinement is uniquely defined
by the following loop, which should always be used as a source of
symmetry information in preference to the above space-group names.
They are only intended as comments.
;
_shelx_estimated_absorpt_t_max 0.674
_shelx_estimated_absorpt_t_min 0.280
_olex2_refinement_description
;
1. Uiso/Uaniso restraints and constraints
Uanis(O32) = Uanis(O29)
Uanis(O25) = Uanis(O28)
Uanis(O33) = Uanis(O30)
2. Others
 Fixed Sof: O33(0.5) O32(0.5)
3.a Idealised Me refined as rotating group:
 N12(H12A,H12B,H12C), N6(H6A,H6B,H6C), N5(H5A,H5B,H5C), N8(H8A,H8B,H8C),
 N7(H7A,H7B,H7C), N9(H9A,H9B,H9C), N11(H11A,H11B,H11C), N1(H1A,H1B,H1C), N4(H4A,
 H4B,H4C), N10(H10A,H10B,H10C), N2(H2A,H2B,H2C), N3(H3A,H3B,H3C)
;
_olex2_submission_special_instructions 'No special instructions were received'
_oxdiff_exptl_absorpt_empirical_details
;
Empirical correction (ABSPACK) includes:
- Absorption correction using spherical harmonics
- Frame scaling
- Detector area scaling
;
_oxdiff_exptl_absorpt_empirical_full_max 4.869
_oxdiff_exptl_absorpt_empirical_full_min 0.471

loop_
_space_group_symop_operation_xyz
'x, y, z'
'-x, -y, -z'

loop_
_atom_site_label
_atom_site_type_symbol
_atom_site_fract_x
_atom_site_fract_y
_atom_site_fract_z
_atom_site_U_iso_or_equiv
_atom_site_adp_type
_atom_site_occupancy
_atom_site_site_symmetry_order
_atom_site_calc_flag
_atom_site_refinement_flags_posn
_atom_site_refinement_flags_adp
_atom_site_refinement_flags_occupancy
_atom_site_disorder_assembly
_atom_site_disorder_group
Te1 Te 0.500000 0.000000 1.000000 0.0627(2) Uani 1 2 d S . P . .
Mo1 Mo 0.23956(7) 0.19246(6) 1.07688(4) 0.0702(2) Uani 1 1 d . . . . .
Mo2 Mo 0.51249(7) 0.27673(7) 0.97588(5) 0.0742(2) Uani 1 1 d . . . . .
Mo3 Mo 0.77312(7) 0.08207(7) 0.90589(4) 0.0724(2) Uani 1 1 d . . . . .
Co3 Co 1.28777(13) 0.81121(11) 0.40240(8) 0.0657(3) Uani 1 1 d . . . . .
Co1 Co 0.71413(13) 0.55833(11) 0.70810(8) 0.0667(3) Uani 1 1 d . . . . .
Co2 Co 1.18899(13) 0.26299(12) 0.77855(8) 0.0688(3) Uani 1 1 d . . . . .
O8 O 0.6033(6) 0.0823(6) 1.0248(4) 0.0682(13) Uani 1 1 d . . . . .
O10 O 0.8257(6) -0.0837(6) 0.9574(4) 0.0727(13) Uani 1 1 d . . . . .
O5 O 0.4077(6) 0.1578(5) 0.9540(4) 0.0679(12) Uani 1 1 d . . . . .
O3 O 0.3656(6) 0.0087(6) 1.1091(4) 0.0696(13) Uani 1 1 d . . . . .
O9 O 0.6473(7) 0.2277(6) 0.8764(4) 0.0781(15) Uani 1 1 d . . . . .
O22 O 1.1708(6) 0.7414(5) 0.3818(4) 0.0718(13) Uani 1 1 d . . . . .
O17 O 1.0926(6) 0.4088(6) 0.7184(4) 0.0769(14) Uani 1 1 d . . . . .
O18 O 1.3202(6) 0.2719(6) 0.6679(4) 0.0727(13) Uani 1 1 d . . . . .
O11 O 0.8639(7) 0.0857(6) 0.7996(4) 0.0814(16) Uani 1 1 d . . . . .
O13 O 0.5996(7) 0.4799(6) 0.6939(4) 0.0760(14) Uani 1 1 d . . . . .
O20 O 1.3533(7) 0.3825(7) 0.5308(4) 0.0819(15) Uani 1 1 d . . . . .
O21 O 1.1539(7) 0.8412(6) 0.5065(4) 0.0799(15) Uani 1 1 d . . . . .
O4 O 0.3772(7) 0.2488(6) 1.0853(4) 0.0767(14) Uani 1 1 d . . . . .
O2 O 0.1632(7) 0.3237(6) 1.0171(5) 0.0841(16) Uani 1 1 d . . . . .
O14 O 0.6072(7) 0.7025(5) 0.6562(5) 0.0825(16) Uani 1 1 d . . . . .
O6 O 0.4290(8) 0.4011(6) 0.9148(5) 0.0900(18) Uani 1 1 d . . . . .
O1 O 0.1507(7) 0.1826(6) 1.1843(4) 0.0815(15) Uani 1 1 d . . . . .
O7 O 0.6003(8) 0.3300(8) 1.0161(6) 0.0927(19) Uani 1 1 d . . . . .
O19 O 1.1154(7) 0.5358(7) 0.5882(5) 0.0895(18) Uani 1 1 d . . . . .
O24 O 0.9683(7) 0.7201(8) 0.4354(5) 0.0934(19) Uani 1 1 d . . . . .
O12 O 0.8527(9) 0.1357(9) 0.9538(6) 0.099(2) Uani 1 1 d . . . . .
O16 O 0.4270(9) 0.7600(7) 0.6126(6) 0.102(2) Uani 1 1 d . . . . .
N12 N 1.2149(9) 0.9687(7) 0.3375(6) 0.0785(18) Uani 1 1 d . . . . .
H12A H 1.173524 0.959814 0.303157 0.094 Uiso 1 1 calc R U . . .
H12B H 1.278280 1.005879 0.304352 0.094 Uiso 1 1 calc R U . . .
H12C H 1.159845 1.012186 0.375571 0.094 Uiso 1 1 calc R U . . .
N6 N 1.0553(8) 0.2645(10) 0.8893(5) 0.089(2) Uani 1 1 d . . . . .
H6A H 1.005698 0.338124 0.888336 0.107 Uiso 1 1 calc R U . . .
H6B H 1.091807 0.242555 0.933714 0.107 Uiso 1 1 calc R U . . .
H6C H 1.007181 0.213662 0.896733 0.107 Uiso 1 1 calc R U . . .
O15 O 0.4185(8) 0.5194(7) 0.6551(5) 0.0918(18) Uani 1 1 d . . . . .
N5 N 1.1169(10) 0.1663(8) 0.7372(7) 0.089(2) Uani 1 1 d . . . . .
H5A H 1.088741 0.210707 0.690447 0.106 Uiso 1 1 calc R U . . .
H5B H 1.051382 0.141432 0.780158 0.106 Uiso 1 1 calc R U . . .
H5C H 1.177860 0.103161 0.722344 0.106 Uiso 1 1 calc R U . . .
N8 N 1.2657(8) 0.3618(8) 0.8147(5) 0.0792(18) Uani 1 1 d . . . . .
H8A H 1.324869 0.391642 0.768597 0.095 Uiso 1 1 calc R U . . .
H8B H 1.302801 0.316762 0.857366 0.095 Uiso 1 1 calc R U . . .
H8C H 1.204158 0.421654 0.834433 0.095 Uiso 1 1 calc R U . . .
N7 N 1.2890(10) 0.1150(8) 0.8316(7) 0.091(2) Uani 1 1 d . . . . .
H7A H 1.328088 0.069209 0.792403 0.109 Uiso 1 1 calc R U . . .
H7B H 1.237001 0.076814 0.878123 0.109 Uiso 1 1 calc R U . . .
H7C H 1.348061 0.130650 0.848895 0.109 Uiso 1 1 calc R U . . .
O23 O 0.9487(8) 0.8284(8) 0.5695(5) 0.099(2) Uani 1 1 d . . . . .
N9 N 1.3584(8) 0.6566(7) 0.4710(6) 0.0786(18) Uani 1 1 d . . . . .
H9A H 1.444221 0.640476 0.452163 0.094 Uiso 1 1 calc R U . . .
H9B H 1.328990 0.599681 0.464478 0.094 Uiso 1 1 calc R U . . .
H9C H 1.334104 0.659128 0.527788 0.094 Uiso 1 1 calc R U . . .
N11 N 1.4141(8) 0.7764(8) 0.2932(6) 0.0790(18) Uani 1 1 d . . . . .
H11A H 1.420163 0.844573 0.252864 0.095 Uiso 1 1 calc R U . . .
H11B H 1.388727 0.728564 0.273340 0.095 Uiso 1 1 calc R U . . .
H11C H 1.490729 0.740352 0.303690 0.095 Uiso 1 1 calc R U . . .
C4 C 1.2891(8) 0.3611(7) 0.6071(5) 0.0676(16) Uani 1 1 d . . . . .
O30 O 1.4541(11) 1.0670(13) 0.2431(6) 0.129(3) Uani 1 1 d . . . . .
N1 N 0.5989(10) 0.5764(9) 0.8251(6) 0.090(2) Uani 1 1 d . . . . .
H1A H 0.562632 0.653657 0.823822 0.108 Uiso 1 1 calc R U . . .
H1B H 0.644299 0.547789 0.864920 0.108 Uiso 1 1 calc R U . . .
H1C H 0.537542 0.535991 0.839565 0.108 Uiso 1 1 calc R U . . .
N4 N 0.8273(8) 0.5456(7) 0.5892(5) 0.0761(17) Uani 1 1 d . . . . .
H4A H 0.783042 0.534534 0.557515 0.091 Uiso 1 1 calc R U . . .
H4B H 0.894318 0.483739 0.593557 0.091 Uiso 1 1 calc R U . . .
H4C H 0.855625 0.612718 0.562706 0.091 Uiso 1 1 calc R U . . .
C3 C 1.1545(9) 0.4450(8) 0.6386(6) 0.0738(18) Uani 1 1 d . . . . .
N10 N 1.4007(9) 0.8809(8) 0.4293(6) 0.0828(19) Uani 1 1 d . . . . .
H10A H 1.445865 0.920465 0.379471 0.099 Uiso 1 1 calc R U . . .
H10B H 1.454589 0.822919 0.456490 0.099 Uiso 1 1 calc R U . . .
H10C H 1.353545 0.931228 0.464318 0.099 Uiso 1 1 calc R U . . .
N2 N 0.8099(8) 0.4018(8) 0.7585(6) 0.086(2) Uani 1 1 d . . . . .
H2A H 0.839765 0.355851 0.719321 0.103 Uiso 1 1 calc R U . . .
H2B H 0.757775 0.367088 0.807003 0.103 Uiso 1 1 calc R U . . .
H2C H 0.875865 0.411244 0.772186 0.103 Uiso 1 1 calc R U . . .
N3 N 0.8281(10) 0.6447(10) 0.7202(7) 0.093(2) Uani 1 1 d . . . . .
H3A H 0.853765 0.694798 0.669164 0.112 Uiso 1 1 calc R U . . .
H3B H 0.896796 0.592351 0.734966 0.112 Uiso 1 1 calc R U . . .
H3C H 0.785472 0.685970 0.762015 0.112 Uiso 1 1 calc R U . . .
C6 C 1.0589(9) 0.7519(7) 0.4379(6) 0.0734(18) Uani 1 1 d . . . . .
C5 C 1.0493(10) 0.8116(8) 0.5117(6) 0.080(2) Uani 1 1 d . . . . .
C1 C 0.5038(10) 0.5495(8) 0.6656(6) 0.077(2) Uani 1 1 d . . . . .
O28 O 0.7072(13) 0.8822(12) 0.5172(10) 0.151(3) Uani 1 1 d . . . . .
O31 O 0.8010(12) 0.4604(11) 0.9372(8) 0.127(3) Uani 1 1 d . . . . .
C2 C 0.5090(10) 0.6840(9) 0.6429(6) 0.080(2) Uani 1 1 d . . . . .
O29 O 0.6492(15) 0.9982(13) 0.3550(10) 0.149(4) Uani 1 1 d . . . . .
O26 O 0.8882(14) 0.0737(16) 1.1235(11) 0.165(5) Uani 1 1 d . . . . .
O25 O 0.6409(13) 0.2194(13) 1.1844(10) 0.151(3) Uani 1 1 d . . . . .
O27 O -0.061(2) 0.4280(14) 1.1418(16) 0.238(12) Uani 1 1 d . . . . .
O33 O -0.143(2) 0.246(3) 1.2880(12) 0.129(3) Uani 0.5 1 d . . P . .
O32 O 0.923(3) 1.024(3) 0.357(2) 0.149(4) Uani 0.5 1 d . . P . .

loop_
_atom_site_aniso_label
_atom_site_aniso_U_11
_atom_site_aniso_U_22
_atom_site_aniso_U_33
_atom_site_aniso_U_23
_atom_site_aniso_U_13
_atom_site_aniso_U_12
Te1 0.0672(4) 0.0679(4) 0.0554(3) -0.0061(3) -0.0158(3) -0.0266(3)
Mo1 0.0733(4) 0.0742(4) 0.0627(3) -0.0111(3) -0.0142(3) -0.0243(3)
Mo2 0.0802(4) 0.0735(4) 0.0716(4) -0.0132(3) -0.0136(3) -0.0315(3)
Mo3 0.0727(4) 0.0792(4) 0.0672(4) -0.0079(3) -0.0143(3) -0.0329(3)
Co3 0.0706(7) 0.0620(6) 0.0631(6) -0.0099(5) -0.0166(5) -0.0181(5)
Co1 0.0730(7) 0.0646(6) 0.0626(6) -0.0094(5) -0.0164(5) -0.0222(5)
Co2 0.0659(7) 0.0746(7) 0.0629(6) -0.0024(5) -0.0185(5) -0.0227(5)
O8 0.069(3) 0.076(3) 0.067(3) -0.013(2) -0.016(2) -0.032(2)
O10 0.071(3) 0.077(3) 0.073(3) -0.008(3) -0.021(2) -0.027(3)
O5 0.073(3) 0.067(3) 0.063(3) -0.003(2) -0.018(2) -0.025(2)
O3 0.080(3) 0.076(3) 0.054(2) -0.011(2) -0.013(2) -0.030(3)
O9 0.089(4) 0.076(3) 0.066(3) -0.004(3) -0.014(3) -0.033(3)
O22 0.074(3) 0.068(3) 0.072(3) -0.016(2) -0.020(3) -0.015(2)
O17 0.067(3) 0.078(3) 0.073(3) -0.007(3) -0.017(2) -0.010(3)
O18 0.073(3) 0.074(3) 0.067(3) -0.005(2) -0.021(2) -0.018(3)
O11 0.080(4) 0.082(4) 0.071(3) -0.012(3) -0.006(3) -0.024(3)
O13 0.081(4) 0.068(3) 0.080(3) -0.017(3) -0.018(3) -0.021(3)
O20 0.082(4) 0.090(4) 0.067(3) -0.011(3) -0.012(3) -0.024(3)
O21 0.090(4) 0.072(3) 0.071(3) -0.019(3) -0.013(3) -0.015(3)
O4 0.083(4) 0.081(4) 0.071(3) -0.016(3) -0.014(3) -0.033(3)
O2 0.091(4) 0.074(3) 0.079(3) -0.006(3) -0.021(3) -0.020(3)
O14 0.096(4) 0.059(3) 0.084(4) -0.008(3) -0.023(3) -0.015(3)
O6 0.096(4) 0.068(3) 0.096(4) -0.002(3) -0.021(4) -0.026(3)
O1 0.086(4) 0.083(4) 0.072(3) -0.019(3) -0.011(3) -0.024(3)
O7 0.087(4) 0.097(5) 0.104(5) -0.039(4) -0.016(4) -0.028(4)
O19 0.080(4) 0.090(4) 0.086(4) -0.002(3) -0.025(3) -0.013(3)
O24 0.081(4) 0.102(5) 0.097(4) -0.002(4) -0.029(3) -0.035(4)
O12 0.098(5) 0.105(5) 0.105(5) -0.013(4) -0.030(4) -0.046(4)
O16 0.103(5) 0.085(4) 0.109(5) -0.012(4) -0.041(4) -0.005(4)
N12 0.090(5) 0.064(3) 0.082(4) -0.011(3) -0.029(4) -0.015(3)
N6 0.072(4) 0.122(7) 0.072(4) -0.006(4) -0.013(3) -0.040(5)
O15 0.095(5) 0.095(4) 0.097(4) -0.009(4) -0.041(4) -0.033(4)
N5 0.093(5) 0.084(5) 0.096(5) -0.010(4) -0.032(4) -0.033(4)
N8 0.078(4) 0.091(5) 0.070(4) -0.014(3) -0.018(3) -0.027(4)
N7 0.096(6) 0.082(5) 0.091(5) 0.001(4) -0.037(5) -0.019(4)
O23 0.083(4) 0.095(5) 0.097(5) -0.032(4) -0.001(3) -0.007(3)
N9 0.074(4) 0.071(4) 0.084(4) 0.000(3) -0.026(3) -0.019(3)
N11 0.074(4) 0.076(4) 0.079(4) -0.014(3) -0.014(3) -0.017(3)
C4 0.066(4) 0.066(4) 0.072(4) -0.016(3) -0.018(3) -0.017(3)
O30 0.119(6) 0.177(10) 0.085(4) -0.002(5) -0.030(4) -0.051(6)
N1 0.101(6) 0.088(5) 0.082(5) -0.019(4) -0.007(4) -0.045(5)
N4 0.080(4) 0.077(4) 0.072(4) -0.016(3) -0.018(3) -0.021(3)
C3 0.071(4) 0.075(4) 0.074(4) -0.016(4) -0.022(4) -0.013(4)
N10 0.090(5) 0.078(4) 0.088(5) -0.016(4) -0.028(4) -0.027(4)
N2 0.077(4) 0.080(4) 0.088(5) 0.008(4) -0.028(4) -0.018(3)
N3 0.102(6) 0.100(6) 0.091(5) -0.019(4) -0.025(4) -0.045(5)
C6 0.077(5) 0.060(4) 0.078(4) -0.002(3) -0.024(4) -0.016(3)
C5 0.079(5) 0.070(4) 0.077(5) -0.011(4) -0.009(4) -0.014(4)
C1 0.085(5) 0.071(4) 0.065(4) -0.011(3) -0.011(4) -0.018(4)
O28 0.116(5) 0.135(6) 0.161(7) -0.007(5) -0.019(5) -0.018(5)
O31 0.131(8) 0.124(8) 0.135(8) -0.041(6) -0.022(6) -0.042(6)
C2 0.084(5) 0.075(5) 0.079(5) -0.016(4) -0.022(4) -0.015(4)
O29 0.156(10) 0.139(8) 0.166(10) -0.052(8) -0.051(8) -0.027(7)
O26 0.125(9) 0.170(12) 0.165(12) 0.006(10) -0.027(8) -0.041(9)
O25 0.116(5) 0.135(6) 0.161(7) -0.007(5) -0.019(5) -0.018(5)
O27 0.186(15) 0.118(9) 0.28(2) -0.039(12) 0.034(15) 0.047(10)
O33 0.119(6) 0.177(10) 0.085(4) -0.002(5) -0.030(4) -0.051(6)
O32 0.156(10) 0.139(8) 0.166(10) -0.052(8) -0.051(8) -0.027(7)

loop_
_atom_type_symbol
_atom_type_description
_atom_type_scat_dispersion_real
_atom_type_scat_dispersion_imag
_atom_type_scat_source
C C 0.0181 0.0091 'International Tables Vol C Tables 4.2.6.8 and 6.1.1.4'
H H 0.0000 0.0000 'International Tables Vol C Tables 4.2.6.8 and 6.1.1.4'
Co Co -2.3653 3.6143 'International Tables Vol C Tables 4.2.6.8 and 6.1.1.4'
Mo Mo -0.0483 2.7339 'International Tables Vol C Tables 4.2.6.8 and 6.1.1.4'
N N 0.0311 0.0180 'International Tables Vol C Tables 4.2.6.8 and 6.1.1.4'
O O 0.0492 0.0322 'International Tables Vol C Tables 4.2.6.8 and 6.1.1.4'
Te Te -0.1759 6.3531 'International Tables Vol C Tables 4.2.6.8 and 6.1.1.4'

loop_
_geom_angle_atom_site_label_1
_geom_angle_atom_site_label_2
_geom_angle_atom_site_label_3
_geom_angle
_geom_angle_site_symmetry_1
_geom_angle_site_symmetry_3
_geom_angle_publ_flag
O8 Te1 O8 180.0(3) 2_657 . ?
O5 Te1 O8 94.3(3) 2_657 . ?
O5 Te1 O8 85.7(3) . . ?
O5 Te1 O8 85.7(3) 2_657 2_657 ?
O5 Te1 O8 94.3(3) . 2_657 ?
O5 Te1 O5 180.0 2_657 . ?
O5 Te1 O3 85.8(3) 2_657 2_657 ?
O5 Te1 O3 94.2(3) . 2_657 ?
O5 Te1 O3 85.8(3) . . ?
O5 Te1 O3 94.2(3) 2_657 . ?
O3 Te1 O8 94.6(3) . . ?
O3 Te1 O8 85.4(3) 2_657 . ?
O3 Te1 O8 94.6(3) 2_657 2_657 ?
O3 Te1 O8 85.4(3) . 2_657 ?
O3 Te1 O3 180.0(4) . 2_657 ?
O10 Mo1 O5 81.8(2) 2_657 . ?
O10 Mo1 O3 73.8(2) 2_657 . ?
O3 Mo1 O5 70.4(2) . . ?
O4 Mo1 O10 152.4(3) . 2_657 ?
O4 Mo1 O5 74.7(2) . . ?
O4 Mo1 O3 84.7(3) . . ?
O2 Mo1 O10 96.0(3) . 2_657 ?
O2 Mo1 O5 92.3(3) . . ?
O2 Mo1 O3 160.7(3) . . ?
O2 Mo1 O4 99.1(3) . . ?
O1 Mo1 O10 100.5(3) . 2_657 ?
O1 Mo1 O5 161.1(3) . . ?
O1 Mo1 O3 92.1(3) . . ?
O1 Mo1 O4 97.4(3) . . ?
O1 Mo1 O2 106.1(3) . . ?
O8 Mo2 O5 70.8(2) . . ?
O9 Mo2 O8 73.9(2) . . ?
O9 Mo2 O5 84.5(3) . . ?
O9 Mo2 O4 153.5(3) . . ?
O4 Mo2 O8 83.4(3) . . ?
O4 Mo2 O5 75.1(2) . . ?
O6 Mo2 O8 159.0(3) . . ?
O6 Mo2 O5 90.1(3) . . ?
O6 Mo2 O9 96.2(3) . . ?
O6 Mo2 O4 100.5(3) . . ?
O7 Mo2 O8 93.9(3) . . ?
O7 Mo2 O5 163.1(3) . . ?
O7 Mo2 O9 98.4(3) . . ?
O7 Mo2 O4 96.6(3) . . ?
O7 Mo2 O6 106.0(4) . . ?
O8 Mo3 O3 71.3(2) . 2_657 ?
O10 Mo3 O8 85.3(3) . . ?
O10 Mo3 O3 74.5(2) . 2_657 ?
O10 Mo3 O9 154.2(3) . . ?
O9 Mo3 O8 74.4(2) . . ?
O9 Mo3 O3 83.8(3) . 2_657 ?
O11 Mo3 O8 161.1(3) . . ?
O11 Mo3 O10 100.1(3) . . ?
O11 Mo3 O3 92.5(3) . 2_657 ?
O11 Mo3 O9 94.6(3) . . ?
O11 Mo3 O12 106.0(4) . . ?
O12 Mo3 O8 91.1(3) . . ?
O12 Mo3 O10 97.0(4) . . ?
O12 Mo3 O3 160.8(3) . 2_657 ?
O12 Mo3 O9 99.1(4) . . ?
O22 Co3 N12 90.7(3) . . ?
O22 Co3 N9 90.3(3) . . ?
O22 Co3 N11 89.7(3) . . ?
O22 Co3 N10 177.1(3) . . ?
O21 Co3 O22 85.5(3) . . ?
O21 Co3 N12 89.1(3) . . ?
O21 Co3 N9 89.1(3) . . ?
O21 Co3 N11 175.2(4) . . ?
O21 Co3 N10 91.8(4) . . ?
N12 Co3 N11 90.3(4) . . ?
N9 Co3 N12 177.8(4) . . ?
N9 Co3 N11 91.6(4) . . ?
N10 Co3 N12 90.1(4) . . ?
N10 Co3 N9 88.7(4) . . ?
N10 Co3 N11 93.0(4) . . ?
O13 Co1 O14 84.2(3) . . ?
O13 Co1 N1 89.8(3) . . ?
O13 Co1 N4 90.6(3) . . ?
O13 Co1 N2 89.0(3) . . ?
O13 Co1 N3 177.8(4) . . ?
O14 Co1 N1 88.9(4) . . ?
O14 Co1 N4 89.4(3) . . ?
O14 Co1 N2 173.2(4) . . ?
O14 Co1 N3 93.6(4) . . ?
N1 Co1 N4 178.2(4) . . ?
N2 Co1 N1 91.5(4) . . ?
N2 Co1 N4 90.3(4) . . ?
N2 Co1 N3 93.2(5) . . ?
N3 Co1 N1 90.4(4) . . ?
N3 Co1 N4 89.2(4) . . ?
O17 Co2 N6 92.3(4) . . ?
O17 Co2 N5 90.3(4) . . ?
O17 Co2 N8 88.9(3) . . ?
O18 Co2 O17 85.1(3) . . ?
O18 Co2 N6 176.5(4) . . ?
O18 Co2 N5 87.8(4) . . ?
O18 Co2 N8 89.8(3) . . ?
N6 Co2 N5 94.7(4) . . ?
N6 Co2 N8 87.7(4) . . ?
N5 Co2 N8 177.5(4) . . ?
N7 Co2 O17 176.5(4) . . ?
N7 Co2 O18 92.0(4) . . ?
N7 Co2 N6 90.6(5) . . ?
N7 Co2 N5 87.6(4) . . ?
N7 Co2 N8 93.1(4) . . ?
Te1 O8 Mo2 101.8(3) . . ?
Te1 O8 Mo3 102.1(3) . . ?
Mo3 O8 Mo2 92.9(2) . . ?
Mo3 O10 Mo1 114.9(3) . 2_657 ?
Te1 O5 Mo1 100.9(2) . . ?
Te1 O5 Mo2 101.7(3) . . ?
Mo2 O5 Mo1 91.0(2) . . ?
Te1 O3 Mo1 102.8(3) . . ?
Te1 O3 Mo3 101.1(2) . 2_657 ?
Mo1 O3 Mo3 92.5(2) . 2_657 ?
Mo2 O9 Mo3 115.0(3) . . ?
C6 O22 Co3 114.0(6) . . ?
C3 O17 Co2 112.8(5) . . ?
C4 O18 Co2 113.7(5) . . ?
C1 O13 Co1 115.4(6) . . ?
C5 O21 Co3 112.1(6) . . ?
Mo1 O4 Mo2 115.1(3) . . ?
C2 O14 Co1 113.4(6) . . ?
Co3 N12 H12A 109.5 . . ?
Co3 N12 H12B 109.5 . . ?
Co3 N12 H12C 109.5 . . ?
H12A N12 H12B 109.5 . . ?
H12A N12 H12C 109.5 . . ?
H12B N12 H12C 109.5 . . ?
Co2 N6 H6A 109.5 . . ?
Co2 N6 H6B 109.5 . . ?
Co2 N6 H6C 109.5 . . ?
H6A N6 H6B 109.5 . . ?
H6A N6 H6C 109.5 . . ?
H6B N6 H6C 109.5 . . ?
Co2 N5 H5A 109.5 . . ?
Co2 N5 H5B 109.5 . . ?
Co2 N5 H5C 109.5 . . ?
H5A N5 H5B 109.5 . . ?
H5A N5 H5C 109.5 . . ?
H5B N5 H5C 109.5 . . ?
Co2 N8 H8A 109.5 . . ?
Co2 N8 H8B 109.5 . . ?
Co2 N8 H8C 109.5 . . ?
H8A N8 H8B 109.5 . . ?
H8A N8 H8C 109.5 . . ?
H8B N8 H8C 109.5 . . ?
Co2 N7 H7A 109.5 . . ?
Co2 N7 H7B 109.5 . . ?
Co2 N7 H7C 109.5 . . ?
H7A N7 H7B 109.5 . . ?
H7A N7 H7C 109.5 . . ?
H7B N7 H7C 109.5 . . ?
Co3 N9 H9A 109.5 . . ?
Co3 N9 H9B 109.5 . . ?
Co3 N9 H9C 109.5 . . ?
H9A N9 H9B 109.5 . . ?
H9A N9 H9C 109.5 . . ?
H9B N9 H9C 109.5 . . ?
Co3 N11 H11A 109.5 . . ?
Co3 N11 H11B 109.5 . . ?
Co3 N11 H11C 109.5 . . ?
H11A N11 H11B 109.5 . . ?
H11A N11 H11C 109.5 . . ?
H11B N11 H11C 109.5 . . ?
O18 C4 C3 113.6(7) . . ?
O20 C4 O18 125.8(8) . . ?
O20 C4 C3 120.5(8) . . ?
Co1 N1 H1A 109.5 . . ?
Co1 N1 H1B 109.5 . . ?
Co1 N1 H1C 109.5 . . ?
H1A N1 H1B 109.5 . . ?
H1A N1 H1C 109.5 . . ?
H1B N1 H1C 109.5 . . ?
Co1 N4 H4A 109.5 . . ?
Co1 N4 H4B 109.5 . . ?
Co1 N4 H4C 109.5 . . ?
H4A N4 H4B 109.5 . . ?
H4A N4 H4C 109.5 . . ?
H4B N4 H4C 109.5 . . ?
O17 C3 C4 114.6(7) . . ?
O19 C3 O17 125.0(9) . . ?
O19 C3 C4 120.4(8) . . ?
Co3 N10 H10A 109.5 . . ?
Co3 N10 H10B 109.5 . . ?
Co3 N10 H10C 109.5 . . ?
H10A N10 H10B 109.5 . . ?
H10A N10 H10C 109.5 . . ?
H10B N10 H10C 109.5 . . ?
Co1 N2 H2A 109.5 . . ?
Co1 N2 H2B 109.5 . . ?
Co1 N2 H2C 109.5 . . ?
H2A N2 H2B 109.5 . . ?
H2A N2 H2C 109.5 . . ?
H2B N2 H2C 109.5 . . ?
Co1 N3 H3A 109.5 . . ?
Co1 N3 H3B 109.5 . . ?
Co1 N3 H3C 109.5 . . ?
H3A N3 H3B 109.5 . . ?
H3A N3 H3C 109.5 . . ?
H3B N3 H3C 109.5 . . ?
O22 C6 C5 112.9(8) . . ?
O24 C6 O22 125.5(9) . . ?
O24 C6 C5 121.6(9) . . ?
O21 C5 C6 115.3(8) . . ?
O23 C5 O21 124.2(10) . . ?
O23 C5 C6 120.5(10) . . ?
O13 C1 C2 112.3(8) . . ?
O15 C1 O13 126.3(9) . . ?
O15 C1 C2 121.5(9) . . ?
O14 C2 C1 114.4(8) . . ?
O16 C2 O14 125.8(10) . . ?
O16 C2 C1 119.7(10) . . ?

loop_
_geom_bond_atom_site_label_1
_geom_bond_atom_site_label_2
_geom_bond_distance
_geom_bond_site_symmetry_2
_geom_bond_publ_flag
Te1 O8 1.936(5) . ?
Te1 O8 1.936(5) 2_657 ?
Te1 O5 1.928(6) . ?
Te1 O5 1.928(6) 2_657 ?
Te1 O3 1.934(6) . ?
Te1 O3 1.934(6) 2_657 ?
Mo1 O10 1.964(6) 2_657 ?
Mo1 O5 2.310(6) . ?
Mo1 O3 2.252(7) . ?
Mo1 O4 1.925(6) . ?
Mo1 O2 1.734(7) . ?
Mo1 O1 1.707(6) . ?
Mo2 O8 2.263(7) . ?
Mo2 O5 2.274(6) . ?
Mo2 O9 1.929(7) . ?
Mo2 O4 1.950(6) . ?
Mo2 O6 1.735(7) . ?
Mo2 O7 1.702(8) . ?
Mo3 O8 2.237(6) . ?
Mo3 O10 1.908(6) . ?
Mo3 O3 2.266(6) 2_657 ?
Mo3 O9 1.937(7) . ?
Mo3 O11 1.704(6) . ?
Mo3 O12 1.722(8) . ?
Co3 O22 1.919(6) . ?
Co3 O21 1.915(6) . ?
Co3 N12 1.956(8) . ?
Co3 N9 1.950(8) . ?
Co3 N11 1.956(8) . ?
Co3 N10 1.937(8) . ?
Co1 O13 1.915(7) . ?
Co1 O14 1.928(7) . ?
Co1 N1 1.966(9) . ?
Co1 N4 1.972(8) . ?
Co1 N2 1.954(8) . ?
Co1 N3 1.964(9) . ?
Co2 O17 1.937(6) . ?
Co2 O18 1.925(6) . ?
Co2 N6 1.943(8) . ?
Co2 N5 1.970(9) . ?
Co2 N8 1.973(8) . ?
Co2 N7 1.924(9) . ?
O22 C6 1.287(11) . ?
O17 C3 1.278(11) . ?
O18 C4 1.279(10) . ?
O13 C1 1.279(12) . ?
O20 C4 1.217(10) . ?
O21 C5 1.299(13) . ?
O14 C2 1.288(13) . ?
O19 C3 1.217(11) . ?
O24 C6 1.208(12) . ?
O16 C2 1.208(13) . ?
N12 H12A 0.8900 . ?
N12 H12B 0.8900 . ?
N12 H12C 0.8900 . ?
N6 H6A 0.8900 . ?
N6 H6B 0.8900 . ?
N6 H6C 0.8900 . ?
O15 C1 1.200(12) . ?
N5 H5A 0.8900 . ?
N5 H5B 0.8900 . ?
N5 H5C 0.8900 . ?
N8 H8A 0.8900 . ?
N8 H8B 0.8900 . ?
N8 H8C 0.8900 . ?
N7 H7A 0.8900 . ?
N7 H7B 0.8900 . ?
N7 H7C 0.8900 . ?
O23 C5 1.221(12) . ?
N9 H9A 0.8900 . ?
N9 H9B 0.8900 . ?
N9 H9C 0.8900 . ?
N11 H11A 0.8900 . ?
N11 H11B 0.8900 . ?
N11 H11C 0.8900 . ?
C4 C3 1.566(12) . ?
N1 H1A 0.8900 . ?
N1 H1B 0.8900 . ?
N1 H1C 0.8900 . ?
N4 H4A 0.8900 . ?
N4 H4B 0.8900 . ?
N4 H4C 0.8900 . ?
N10 H10A 0.8900 . ?
N10 H10B 0.8900 . ?
N10 H10C 0.8900 . ?
N2 H2A 0.8900 . ?
N2 H2B 0.8900 . ?
N2 H2C 0.8900 . ?
N3 H3A 0.8900 . ?
N3 H3B 0.8900 . ?
N3 H3C 0.8900 . ?
C6 C5 1.547(14) . ?
C1 C2 1.559(13) . ?

loop_
_geom_torsion_atom_site_label_1
_geom_torsion_atom_site_label_2
_geom_torsion_atom_site_label_3
_geom_torsion_atom_site_label_4
_geom_torsion
_geom_torsion_site_symmetry_1
_geom_torsion_site_symmetry_2
_geom_torsion_site_symmetry_3
_geom_torsion_site_symmetry_4
_geom_torsion_publ_flag
Co3 O22 C6 O24 176.2(7) . . . . ?
Co3 O22 C6 C5 -3.6(8) . . . . ?
Co3 O21 C5 O23 -175.8(8) . . . . ?
Co3 O21 C5 C6 4.0(9) . . . . ?
Co1 O13 C1 O15 -177.2(8) . . . . ?
Co1 O13 C1 C2 4.0(9) . . . . ?
Co1 O14 C2 O16 178.8(9) . . . . ?
Co1 O14 C2 C1 -3.9(10) . . . . ?
Co2 O17 C3 O19 -178.3(8) . . . . ?
Co2 O17 C3 C4 2.8(9) . . . . ?
Co2 O18 C4 O20 -176.4(7) . . . . ?
Co2 O18 C4 C3 2.8(8) . . . . ?
O22 C6 C5 O21 -0.3(11) . . . . ?
O22 C6 C5 O23 179.5(9) . . . . ?
O18 C4 C3 O17 -3.8(11) . . . . ?
O18 C4 C3 O19 177.2(8) . . . . ?
O13 C1 C2 O14 0.0(12) . . . . ?
O13 C1 C2 O16 177.5(9) . . . . ?
O20 C4 C3 O17 175.4(8) . . . . ?
O20 C4 C3 O19 -3.6(13) . . . . ?
O24 C6 C5 O21 179.9(8) . . . . ?
O24 C6 C5 O23 -0.2(14) . . . . ?
O15 C1 C2 O14 -178.8(9) . . . . ?
O15 C1 C2 O16 -1.3(15) . . . . ?
